data_7038423
loop_
_publ_author_name
'Lin, Hua'
'Chen, Hong'
'Liu, Peng-Fei'
'Yu, Ju-Song'
'Zheng, Yu-Jun'
'Ali, Khan Muhammad'
'Chen, Ling'
'Wu, Li-Ming'

_publ_section_title
;
 Syntheses, structures, physical and electronic properties of quaternary
 semiconductors: Cs[RE9Cd4Se18] (RE = Tb-Tm).
;
_journal_issue 13
_journal_name_full 'Dalton transactions (Cambridge, England : 2003)'
_journal_page_first 5775
_journal_page_last 5782
_journal_paper_doi 10.1039/c6dt00193a
_journal_volume 45
_journal_year 2016
_chemical_formula_moiety 'Cd4 Cs Se18 Tb9'
_chemical_formula_sum 'Cd4 Cs Se18 Tb9'
_chemical_formula_weight 3434.07
_chemical_name_systematic
; 
 ? 
;
_space_group_IT_number 148
_symmetry_cell_setting trigonal
_symmetry_space_group_name_Hall '-R 3'
_symmetry_space_group_name_H-M 'R -3 :H'
_atom_sites_solution_primary direct
_atom_sites_solution_secondary difmap
_audit_creation_method SHELXL-97
_audit_update_record
;
2015-12-29 deposited with the CCDC.
2016-02-17 downloaded from the CCDC.
;
_cell_angle_alpha 90.00
_cell_angle_beta 90.00
_cell_angle_gamma 120.00
_cell_formula_units_Z 3
_cell_length_a 17.7731(11)
_cell_length_b 17.7731(11)
_cell_length_c 9.9180(14)
_cell_measurement_reflns_used 1178
_cell_measurement_temperature 293(2)
_cell_measurement_theta_max 27.4835
_cell_measurement_theta_min 2.2917
_cell_volume 2713.2(5)
_computing_cell_refinement 'CrystalClear (Rigaku Inc., 2007)'
_computing_data_collection 'CrystalClear (Rigaku Inc., 2007)'
_computing_data_reduction 'CrystalClear (Rigaku Inc., 2007)'
_computing_molecular_graphics 'Bruker SHELXTL'
_computing_publication_material 'Bruker SHELXTL'
_computing_structure_refinement 'SHELXL-97 (Sheldrick, 1997)'
_computing_structure_solution 'SHELXS-97 (Sheldrick, 1990)'
_diffrn_ambient_temperature 293(2)
_diffrn_detector_area_resol_mean 13.6612
_diffrn_measured_fraction_theta_full 0.997
_diffrn_measured_fraction_theta_max 0.997
_diffrn_measurement_device_type Mercury2
_diffrn_measurement_method CCD_Profile_fitting
_diffrn_radiation_monochromator graphite
_diffrn_radiation_source 'fine-focus sealed tube'
_diffrn_radiation_type MoK\a
_diffrn_radiation_wavelength 0.71073
_diffrn_reflns_av_R_equivalents 0.0599
_diffrn_reflns_av_sigmaI/netI 0.0331
_diffrn_reflns_limit_h_max 20
_diffrn_reflns_limit_h_min -21
_diffrn_reflns_limit_k_max 21
_diffrn_reflns_limit_k_min -21
_diffrn_reflns_limit_l_max 11
_diffrn_reflns_limit_l_min -11
_diffrn_reflns_number 5854
_diffrn_reflns_theta_full 25.00
_diffrn_reflns_theta_max 25.00
_diffrn_reflns_theta_min 3.35
_exptl_absorpt_coefficient_mu 38.731
_exptl_absorpt_correction_T_max 1.0000
_exptl_absorpt_correction_T_min 0.3571
_exptl_absorpt_correction_type multi-scan
_exptl_crystal_colour Brown
_exptl_crystal_density_diffrn 6.305
_exptl_crystal_density_method 'not measured'
_exptl_crystal_description Block
_exptl_crystal_F_000 4332
_exptl_crystal_size_max 0.1200
_exptl_crystal_size_mid 0.1200
_exptl_crystal_size_min 0.0900
_refine_diff_density_max 2.986
_refine_diff_density_min -3.138
_refine_diff_density_rms 0.602
_refine_ls_extinction_coef 0.00074(3)
_refine_ls_extinction_expression Fc^*^=kFc[1+0.001xFc^2^\l^3^/sin(2\q)]^-1/4^
_refine_ls_extinction_method SHELXL
_refine_ls_goodness_of_fit_ref 1.059
_refine_ls_matrix_type full
_refine_ls_number_parameters 51
_refine_ls_number_reflns 1062
_refine_ls_number_restraints 0
_refine_ls_restrained_S_all 1.059
_refine_ls_R_factor_all 0.0402
_refine_ls_R_factor_gt 0.0385
_refine_ls_shift/su_max 0.001
_refine_ls_shift/su_mean 0.000
_refine_ls_structure_factor_coef Fsqd
_refine_ls_weighting_details 'calc w=1/[\s^2^(Fo^2^)+(0.0613P)^2^+82.2931P] where P=(Fo^2^+2Fc^2^)/3'
_refine_ls_weighting_scheme calc
_refine_ls_wR_factor_gt 0.0934
_refine_ls_wR_factor_ref 0.0950
_reflns_number_gt 1025
_reflns_number_total 1062
_reflns_threshold_expression >2sigma(I)
_cod_data_source_file c6dt00193a1.cif
_cod_data_source_block CsTb9Cd4Se18
_cod_depositor_comments
;
The following automatic conversions were performed:

'_exptl_absorpt_correction_type' value 'Multi-scan' changed to
'multi-scan' according to
/usr/data/users/saulius/crontab/automatic-downloads/rss-feeds/RSC/lib/dictionaries/cif_core.dic
dictionary named 'cif_core.dic' version 2.4.2 from 2011-04-26.

Automatic conversion script
Id: cif_fix_values 4268 2015-11-12 08:31:59Z antanas 

 Adding full bibliography for 7038420--7038424.cif.
;
_cod_original_sg_symbol_H-M R-3
_cod_database_code 7038423

loop_
_symmetry_equiv_pos_as_xyz
'x, y, z'
'-y, x-y, z'
'-x+y, -x, z'
'x+2/3, y+1/3, z+1/3'
'-y+2/3, x-y+1/3, z+1/3'
'-x+y+2/3, -x+1/3, z+1/3'
'x+1/3, y+2/3, z+2/3'
'-y+1/3, x-y+2/3, z+2/3'
'-x+y+1/3, -x+2/3, z+2/3'
'-x, -y, -z'
'y, -x+y, -z'
'x-y, x, -z'
'-x+2/3, -y+1/3, -z+1/3'
'y+2/3, -x+y+1/3, -z+1/3'
'x-y+2/3, x+1/3, -z+1/3'
'-x+1/3, -y+2/3, -z+2/3'
'y+1/3, -x+y+2/3, -z+2/3'
'x-y+1/3, x+2/3, -z+2/3'

loop_
_atom_site_label
_atom_site_type_symbol
_atom_site_fract_x
_atom_site_fract_y
_atom_site_fract_z
_atom_site_U_iso_or_equiv
_atom_site_adp_type
_atom_site_occupancy
_atom_site_symmetry_multiplicity
_atom_site_calc_flag
_atom_site_refinement_flags
Cs1 Cs 0.0000 0.0000 0.5000 0.0515(6) Uani 1 6 d S
Tb1 Tb 0.15422(3) 0.25980(3) 0.00260(6) 0.0127(2) Uani 0.33 1 d P
Cd1 Cd 0.15422(3) 0.25980(3) 0.00260(6) 0.0127(2) Uani 0.67 1 d P
Tb2 Tb 0.05724(3) 0.42570(3) 0.00234(4) 0.0090(2) Uani 1 1 d .
Tb3 Tb 0.0000 0.0000 0.0000 0.0065(3) Uani 1 6 d S
Se1 Se 0.17319(5) 0.39839(5) 0.16572(8) 0.0081(3) Uani 1 1 d .
Se2 Se 0.01303(6) 0.13808(5) 0.16399(8) 0.0105(3) Uani 1 1 d .
Se3 Se 0.28484(5) 0.25040(5) 0.16523(8) 0.0065(3) Uani 1 1 d .

loop_
_atom_site_aniso_label
_atom_site_aniso_U_11
_atom_site_aniso_U_22
_atom_site_aniso_U_33
_atom_site_aniso_U_23
_atom_site_aniso_U_13
_atom_site_aniso_U_12
Cs1 0.0546(9) 0.0546(9) 0.0453(13) 0.000 0.000 0.0273(4)
Tb1 0.0095(3) 0.0131(3) 0.0184(4) -0.0080(2) -0.0034(2) 0.0078(2)
Cd1 0.0095(3) 0.0131(3) 0.0184(4) -0.0080(2) -0.0034(2) 0.0078(2)
Tb2 0.0095(3) 0.0077(3) 0.0105(3) 0.00035(14) 0.00043(14) 0.00484(18)
Tb3 0.0055(3) 0.0055(3) 0.0084(5) 0.000 0.000 0.00276(17)
Se1 0.0048(5) 0.0095(4) 0.0099(6) 0.0030(3) -0.0014(3) 0.0035(3)
Se2 0.0140(5) 0.0073(5) 0.0116(6) -0.0045(3) -0.0007(3) 0.0064(4)
Se3 0.0061(4) 0.0046(4) 0.0082(6) -0.0012(3) -0.0001(3) 0.0021(3)

loop_
_atom_type_symbol
_atom_type_description
_atom_type_scat_dispersion_real
_atom_type_scat_dispersion_imag
_atom_type_scat_source
Cs Cs -0.3680 2.1192 'International Tables Vol C Tables 4.2.6.8 and 6.1.1.4'
Tb Tb -0.1723 4.1537 'International Tables Vol C Tables 4.2.6.8 and 6.1.1.4'
Cd Cd -0.8075 1.2024 'International Tables Vol C Tables 4.2.6.8 and 6.1.1.4'
Se Se -0.0929 2.2259 'International Tables Vol C Tables 4.2.6.8 and 6.1.1.4'

loop_
_geom_angle_atom_site_label_1
_geom_angle_atom_site_label_2
_geom_angle_atom_site_label_3
_geom_angle
_geom_angle_site_symmetry_1
_geom_angle_site_symmetry_3
Se2 Cs1 Se2 180.0 11_556 2
Se2 Cs1 Se2 120.181(19) 11_556 3
Se2 Cs1 Se2 59.819(19) 2 3
Se2 Cs1 Se2 120.181(19) 11_556 .
Se2 Cs1 Se2 59.819(19) 2 .
Se2 Cs1 Se2 59.819(19) 3 .
Se2 Cs1 Se2 59.819(19) 11_556 12_556
Se2 Cs1 Se2 120.181(19) 2 12_556
Se2 Cs1 Se2 180.00(2) 3 12_556
Se2 Cs1 Se2 120.181(19) . 12_556
Se2 Cs1 Se2 59.819(19) 11_556 10_556
Se2 Cs1 Se2 120.181(19) 2 10_556
Se2 Cs1 Se2 120.181(19) 3 10_556
Se2 Cs1 Se2 180.00(2) . 10_556
Se2 Cs1 Se2 59.819(19) 12_556 10_556
Se2 Cs1 Se1 119.287(16) 11_556 17_445
Se2 Cs1 Se1 60.713(16) 2 17_445
Se2 Cs1 Se1 120.514(16) 3 17_445
Se2 Cs1 Se1 89.252(17) . 17_445
Se2 Cs1 Se1 59.486(16) 12_556 17_445
Se2 Cs1 Se1 90.748(17) 10_556 17_445
Se2 Cs1 Se1 60.713(16) 11_556 5
Se2 Cs1 Se1 119.287(16) 2 5
Se2 Cs1 Se1 59.486(16) 3 5
Se2 Cs1 Se1 90.748(17) . 5
Se2 Cs1 Se1 120.514(16) 12_556 5
Se2 Cs1 Se1 89.252(17) 10_556 5
Se1 Cs1 Se1 180.00(2) 17_445 5
Se2 Cs1 Se1 120.515(16) 11_556 4_445
Se2 Cs1 Se1 59.485(16) 2 4_445
Se2 Cs1 Se1 90.749(17) 3 4_445
Se2 Cs1 Se1 119.286(16) . 4_445
Se2 Cs1 Se1 89.251(17) 12_556 4_445
Se2 Cs1 Se1 60.714(16) 10_556 4_445
Se1 Cs1 Se1 60.0 17_445 4_445
Se1 Cs1 Se1 120.0 5 4_445
Se2 Cs1 Se1 59.485(16) 11_556 16
Se2 Cs1 Se1 120.515(16) 2 16
Se2 Cs1 Se1 89.251(17) 3 16
Se2 Cs1 Se1 60.714(16) . 16
Se2 Cs1 Se1 90.749(17) 12_556 16
Se2 Cs1 Se1 119.286(16) 10_556 16
Se1 Cs1 Se1 120.0 17_445 16
Se1 Cs1 Se1 60.0 5 16
Se1 Cs1 Se1 180.00(3) 4_445 16
Se2 Cs1 Se1 90.748(17) 11_556 18_545
Se2 Cs1 Se1 89.252(17) 2 18_545
Se2 Cs1 Se1 60.713(16) 3 18_545
Se2 Cs1 Se1 120.514(16) . 18_545
Se2 Cs1 Se1 119.287(16) 12_556 18_545
Se2 Cs1 Se1 59.486(16) 10_556 18_545
Se1 Cs1 Se1 120.0 17_445 18_545
Se1 Cs1 Se1 60.0 5 18_545
Se1 Cs1 Se1 60.0 4_445 18_545
Se1 Cs1 Se1 120.0 16 18_545
Se2 Cs1 Se1 89.252(17) 11_556 6_455
Se2 Cs1 Se1 90.748(17) 2 6_455
Se2 Cs1 Se1 119.287(16) 3 6_455
Se2 Cs1 Se1 59.486(16) . 6_455
Se2 Cs1 Se1 60.713(16) 12_556 6_455
Se2 Cs1 Se1 120.514(16) 10_556 6_455
Se1 Cs1 Se1 60.0 17_445 6_455
Se1 Cs1 Se1 120.0 5 6_455
Se1 Cs1 Se1 120.0 4_445 6_455
Se1 Cs1 Se1 60.0 16 6_455
Se1 Cs1 Se1 180.00(2) 18_545 6_455
Se2 Tb1 Se1 178.62(3) 11 .
Se2 Tb1 Se2 90.42(4) 11 .
Se1 Tb1 Se2 90.93(3) . .
Se2 Tb1 Se3 91.24(3) 11 .
Se1 Tb1 Se3 88.95(3) . .
Se2 Tb1 Se3 94.03(3) . .
Se2 Tb1 Se3 91.34(3) 11 12
Se1 Tb1 Se3 88.38(3) . 12
Se2 Tb1 Se3 90.20(3) . 12
Se3 Tb1 Se3 175.03(4) . 12
Se2 Tb1 Se3 88.22(3) 11 9_554
Se1 Tb1 Se3 90.43(3) . 9_554
Se2 Tb1 Se3 178.63(3) . 9_554
Se3 Tb1 Se3 86.13(3) . 9_554
Se3 Tb1 Se3 89.69(3) 12 9_554
Se2 Tb1 Tb2 135.62(2) 11 6_455
Se1 Tb1 Tb2 45.740(19) . 6_455
Se2 Tb1 Tb2 45.221(19) . 6_455
Se3 Tb1 Tb2 90.72(2) . 6_455
Se3 Tb1 Tb2 90.41(2) 12 6_455
Se3 Tb1 Tb2 136.14(2) 9_554 6_455
Se1 Tb2 Se2 94.47(3) 14_455 8_554
Se1 Tb2 Se1 94.30(3) 14_455 .
Se2 Tb2 Se1 91.64(3) 8_554 .
Se1 Tb2 Se3 175.39(3) 14_455 12
Se2 Tb2 Se3 88.83(3) 8_554 12
Se1 Tb2 Se3 88.82(3) . 12
Se1 Tb2 Se1 88.99(3) 14_455 8_554
Se2 Tb2 Se1 89.92(3) 8_554 8_554
Se1 Tb2 Se1 176.24(2) . 8_554
Se3 Tb2 Se1 87.79(3) 12 8_554
Se1 Tb2 Se3 89.12(3) 14_455 14_455
Se2 Tb2 Se3 176.39(3) 8_554 14_455
Se1 Tb2 Se3 87.62(3) . 14_455
Se3 Tb2 Se3 87.617(13) 12 14_455
Se1 Tb2 Se3 90.61(3) 8_554 14_455
Se1 Tb2 Tb1 91.03(2) 14_455 8_554
Se2 Tb2 Tb1 45.23(2) 8_554 8_554
Se1 Tb2 Tb1 136.85(2) . 8_554
Se3 Tb2 Tb1 89.01(2) 12 8_554
Se1 Tb2 Tb1 44.724(19) 8_554 8_554
Se3 Tb2 Tb1 135.31(2) 14_455 8_554
Se1 Tb2 Cs1 57.785(18) 14_455 7_554
Se2 Tb2 Cs1 56.160(19) 8_554 7_554
Se1 Tb2 Cs1 57.754(18) . 7_554
Se3 Tb2 Cs1 126.826(18) 12 7_554
Se1 Tb2 Cs1 125.814(19) 8_554 7_554
Se3 Tb2 Cs1 125.95(2) 14_455 7_554
Tb1 Tb2 Cs1 90.528(11) 8_554 7_554
Se2 Tb3 Se2 90.76(2) . 3
Se2 Tb3 Se2 89.24(2) . 11
Se2 Tb3 Se2 89.24(2) 3 11
Se2 Tb3 Se2 180.00(4) . 10
Se2 Tb3 Se2 89.24(2) 3 10
Se2 Tb3 Se2 90.76(2) 11 10
Se2 Tb3 Se2 89.24(2) . 12
Se2 Tb3 Se2 180.00(4) 3 12
Se2 Tb3 Se2 90.76(2) 11 12
Se2 Tb3 Se2 90.76(2) 10 12
Se2 Tb3 Se2 90.76(2) . 2
Se2 Tb3 Se2 90.76(2) 3 2
Se2 Tb3 Se2 180.00(6) 11 2
Se2 Tb3 Se2 89.24(2) 10 2
Se2 Tb3 Se2 89.24(2) 12 2
Tb2 Se1 Tb1 92.49(3) 15 .
Tb2 Se1 Tb2 173.94(4) 15 .
Tb1 Se1 Tb2 92.39(3) . .
Tb2 Se1 Tb2 91.01(3) 15 6_455
Tb1 Se1 Tb2 89.54(3) . 6_455
Tb2 Se1 Tb2 92.62(3) . 6_455
Tb2 Se1 Cs1 87.17(2) 15 7_554
Tb1 Se1 Cs1 135.81(3) . 7_554
Tb2 Se1 Cs1 86.82(2) . 7_554
Tb2 Se1 Cs1 134.65(3) 6_455 7_554
Cd1 Se2 Tb1 0.000(19) 12 12
Cd1 Se2 Tb2 92.93(3) 12 6_455
Tb1 Se2 Tb2 92.93(3) 12 6_455
Cd1 Se2 Tb1 90.75(2) 12 .
Tb1 Se2 Tb1 90.75(2) 12 .
Tb2 Se2 Tb1 89.55(3) 6_455 .
Cd1 Se2 Tb3 90.59(3) 12 .
Tb1 Se2 Tb3 90.59(3) 12 .
Tb2 Se2 Tb3 176.41(4) 6_455 .
Tb1 Se2 Tb3 89.70(3) . .
Cd1 Se2 Cs1 136.40(3) 12 .
Tb1 Se2 Cs1 136.40(3) 12 .
Tb2 Se2 Cs1 88.37(2) 6_455 .
Tb1 Se2 Cs1 132.85(3) . .
Tb3 Se2 Cs1 89.57(2) . .
Tb2 Se3 Tb2 91.93(2) 11 15
Tb2 Se3 Tb1 93.83(3) 11 .
Tb2 Se3 Tb1 89.42(2) 15 .
Tb2 Se3 Tb1 90.41(3) 11 11
Tb2 Se3 Tb1 176.41(3) 15 11
Tb1 Se3 Tb1 87.70(3) . 11
Tb2 Se3 Cd1 90.41(3) 11 11
Tb2 Se3 Cd1 176.41(3) 15 11
Tb1 Se3 Cd1 87.70(3) . 11
Tb1 Se3 Cd1 0.00(3) 11 11
Tb2 Se3 Tb1 90.00(3) 11 5
Tb2 Se3 Tb1 92.42(3) 15 5
Tb1 Se3 Tb1 175.69(4) . 5
Tb1 Se3 Tb1 90.31(3) 11 5
Cd1 Se3 Tb1 90.31(3) 11 5
Tb2 Se3 Cd1 90.00(3) 11 5
Tb2 Se3 Cd1 92.42(3) 15 5
Tb1 Se3 Cd1 175.69(4) . 5
Tb1 Se3 Cd1 90.31(3) 11 5
Cd1 Se3 Cd1 90.31(3) 11 5
Tb1 Se3 Cd1 0.00(3) 5 5

loop_
_geom_bond_atom_site_label_1
_geom_bond_atom_site_label_2
_geom_bond_distance
_geom_bond_site_symmetry_2
Cs1 Se2 4.0759(9) 11_556
Cs1 Se2 4.0759(9) 2
Cs1 Se2 4.0759(9) 3
Cs1 Se2 4.0759(9) .
Cs1 Se2 4.0759(9) 12_556
Cs1 Se2 4.0759(9) 10_556
Cs1 Se1 4.1551(8) 17_445
Cs1 Se1 4.1551(8) 5
Cs1 Se1 4.1551(8) 4_445
Cs1 Se1 4.1551(8) 16
Cs1 Se1 4.1552(8) 18_545
Cs1 Se1 4.1552(8) 6_455
Tb1 Se2 2.8038(10) 11
Tb1 Se1 2.8228(10) .
Tb1 Se2 2.8479(10) .
Tb1 Se3 2.8994(10) .
Tb1 Se3 2.9067(10) 12
Tb1 Se3 2.9334(10) 9_554
Tb1 Tb2 4.0113(8) 6_455
Tb2 Se1 2.8200(9) 14_455
Tb2 Se2 2.8474(9) 8_554
Tb2 Se1 2.8476(9) .
Tb2 Se3 2.8599(9) 12
Tb2 Se1 2.8728(9) 8_554
Tb2 Se3 2.8938(9) 14_455
Tb2 Tb1 4.0112(8) 8_554
Tb2 Cs1 4.9053(5) 7_554
Tb3 Se2 2.8553(8) .
Tb3 Se2 2.8553(8) 3
Tb3 Se2 2.8553(8) 11
Tb3 Se2 2.8553(8) 10
Tb3 Se2 2.8553(8) 12
Tb3 Se2 2.8553(8) 2
Se1 Tb2 2.8199(9) 15
Se1 Tb2 2.8729(9) 6_455
Se1 Cs1 4.1551(8) 7_554
Se2 Cd1 2.8038(10) 12
Se2 Tb1 2.8038(10) 12
Se2 Tb2 2.8474(9) 6_455
Se3 Tb2 2.8599(9) 11
Se3 Tb2 2.8939(9) 15
Se3 Tb1 2.9067(10) 11
Se3 Cd1 2.9067(10) 11
Se3 Tb1 2.9333(10) 5
Se3 Cd1 2.9333(10) 5
